data_7042667
loop_
_publ_author_name
'Dhiman, Rishu'
'Prashanth, Billa'
'Bawari, Deependra'
'Mandal, Ushnish'
'Verma, Aditya'
'Roychoudhury, Angshuman'
'Singh, Sanjay'

_publ_section_title
;
 Hg(II) and Pd(II) complexes with a new selenoether bridged biscarbene
 ligand: Efficient mono- and bis-arylation of methyl acrylate with a
 pincer biscarbene Pd(II) precatalyst
;
_journal_name_full 'Dalton Trans.'
_journal_paper_doi 10.1039/C6DT04505G
_journal_year 2017
_chemical_formula_moiety 'C18 H14 O4'
_chemical_formula_sum 'C18 H14 O4'
_chemical_formula_weight 294.29
_space_group_crystal_system monoclinic
_space_group_IT_number 15
_space_group_name_Hall '-C 2yc'
_space_group_name_H-M_alt 'C 1 2/c 1'
_symmetry_space_group_name_Hall '-C 2yc'
_symmetry_space_group_name_H-M 'C 1 2/c 1'
_atom_sites_solution_hydrogens geom
_audit_creation_date 2017-03-22
_audit_creation_method
;
Olex2 1.2
(compiled 2017.03.02 svn.r3394 for OlexSys, GUI svn.r5324)
;
_audit_update_record
;
2017-03-23 deposited with the CCDC.
2017-04-10 downloaded from the CCDC.
;
_cell_angle_alpha 90
_cell_angle_beta 113.947(13)
_cell_angle_gamma 90
_cell_formula_units_Z 8
_cell_length_a 25.424(8)
_cell_length_b 8.1347(17)
_cell_length_c 15.680(4)
_cell_measurement_reflns_used 3658
_cell_measurement_temperature 296
_cell_measurement_theta_max 27.5
_cell_measurement_theta_min 3.2
_cell_volume 2963.7(14)
_computing_cell_refinement
;
        CrystalClear-SM Expert 2.0 r15 (Rigaku, 2011)
;
_computing_data_collection
;
        CrystalClear-SM Expert 2.0 r15 (Rigaku, 2011)
;
_computing_data_reduction
;
        CrystalClear-SM Expert 2.0 r15 (Rigaku, 2011)
;
_computing_molecular_graphics 'Olex2 (Dolomanov et al., 2009)'
_computing_publication_material 'Olex2 (Dolomanov et al., 2009)'
_computing_structure_refinement 'ShelXL (Sheldrick, 2015)'
_diffrn_ambient_temperature 296.0
_diffrn_measured_fraction_theta_full 0.998
_diffrn_measured_fraction_theta_max 0.996
_diffrn_measurement_device_type 'Rigaku Mercury375R (2x2 bin mode)'
_diffrn_measurement_method 'profile data from \w-scans'
_diffrn_radiation_type MoK\a
_diffrn_radiation_wavelength 0.71073
_diffrn_reflns_av_R_equivalents 0.2594
_diffrn_reflns_av_unetI/netI 0.1472
_diffrn_reflns_Laue_measured_fraction_full 0.998
_diffrn_reflns_Laue_measured_fraction_max 0.996
_diffrn_reflns_limit_h_max 30
_diffrn_reflns_limit_h_min -30
_diffrn_reflns_limit_k_max 9
_diffrn_reflns_limit_k_min -9
_diffrn_reflns_limit_l_max 18
_diffrn_reflns_limit_l_min -18
_diffrn_reflns_number 12921
_diffrn_reflns_point_group_measured_fraction_full 0.998
_diffrn_reflns_point_group_measured_fraction_max 0.996
_diffrn_reflns_theta_full 25.000
_diffrn_reflns_theta_max 25.374
_diffrn_reflns_theta_min 3.174
_exptl_absorpt_coefficient_mu 0.093
_exptl_absorpt_correction_T_max 1.000
_exptl_absorpt_correction_T_min 0.295
_exptl_absorpt_correction_type multi-scan
_exptl_absorpt_process_details
;
        Pflugrath, JW (1999) Acta Cryst. D55, 1718-1725.
       Although that is the official publication, Thad Niemeyer
       of Rigaku/MSC has re-written the bulk of the crystal-
       lographic code in d*TREK.  Robert Bolotovsky of Rigaku
       has made numerous contributions as well.  The reqab
       absorption correction algorithm is written by Robert
       Jacobson of Iowa State University.  The habscor absorption
       correction algorithm is written by Tsuneyuki Higashi
       of Rigaku.  We also want to acknowledge the works of many
       others.
;
_exptl_crystal_colour 'clear light colourless'
_exptl_crystal_density_diffrn 1.3191
_exptl_crystal_description block
_exptl_crystal_F_000 1232
_exptl_crystal_size_max 0.2
_exptl_crystal_size_mid 0.2
_exptl_crystal_size_min 0.2
_refine_diff_density_max 0.268
_refine_diff_density_min -0.279
_refine_diff_density_rms 0.076
_refine_ls_extinction_method none
_refine_ls_goodness_of_fit_ref 1.096
_refine_ls_hydrogen_treatment constr
_refine_ls_matrix_type full
_refine_ls_number_parameters 200
_refine_ls_number_reflns 2713
_refine_ls_number_restraints 0
_refine_ls_restrained_S_all 1.096
_refine_ls_R_factor_all 0.0936
_refine_ls_R_factor_gt 0.0785
_refine_ls_shift/su_max 0.000
_refine_ls_shift/su_mean 0.000
_refine_ls_structure_factor_coef Fsqd
_refine_ls_weighting_details 'w=1/[\s^2^(Fo^2^)+(0.0950P)^2^] where P=(Fo^2^+2Fc^2^)/3'
_refine_ls_weighting_scheme calc
_refine_ls_wR_factor_gt 0.2310
_refine_ls_wR_factor_ref 0.2427
_reflns_Friedel_coverage 0.000
_reflns_number_gt 1881
_reflns_number_total 2713
_reflns_threshold_expression 'I > 2\s(I)'
_cod_data_source_file c6dt04505g2.cif
_cod_data_source_block 2b
_cod_database_code 7042667
_shelx_shelxl_version_number 2014/7
_shelx_space_group_comment
;
The symmetry employed for this shelxl refinement is uniquely defined
by the following loop, which should always be used as a source of
symmetry information in preference to the above space-group names.
They are only intended as comments.
;
_olex2_refinement_description
;
1. Fixed Uiso
 At 1.2 times of:
  All C(H) groups
 At 1.5 times of:
  All C(H,H,H) groups
2.a Aromatic/amide H refined with riding coordinates:
 C1(H1), C3(H3), C4(H4), C6(H6), C7(H7), C10(H10), C11(H11), C13(H13),
 C14(H14), C15(H15), C16(H16)
2.b Idealised Me refined as rotating group:
 C18(H18A,H18B,H18C)
;
_olex2_submission_special_instructions 'No special instructions were received'

loop_
_space_group_symop_operation_xyz
'x, y, z'
'-x, y, -z+1/2'
'x+1/2, y+1/2, z'
'-x+1/2, y+1/2, -z+1/2'
'-x, -y, -z'
'x, -y, z-1/2'
'-x+1/2, -y+1/2, -z'
'x+1/2, -y+1/2, z-1/2'

loop_
_atom_site_label
_atom_site_type_symbol
_atom_site_fract_x
_atom_site_fract_y
_atom_site_fract_z
_atom_site_U_iso_or_equiv
_atom_site_adp_type
_atom_site_occupancy
_atom_site_site_symmetry_order
_atom_site_calc_flag
_atom_site_refinement_flags_posn
C1 C 0.73665(13) 0.8981(4) 1.3204(2) 0.0639(8) Uani 1 1 d .
H1 H 0.7684 0.9714 1.3375 0.077 Uiso 1 1 calc R
C2 C 0.71029(11) 0.8453(3) 1.22201(18) 0.0492(7) Uani 1 1 d .
C3 C 0.73321(12) 0.8987(4) 1.1605(2) 0.0576(8) Uani 1 1 d .
H3 H 0.7657 0.9694 1.1822 0.069 Uiso 1 1 calc R
C4 C 0.70930(11) 0.8504(3) 1.06769(19) 0.0538(7) Uani 1 1 d .
H4 H 0.7254 0.8885 1.0262 0.065 Uiso 1 1 calc R
C5 C 0.66159(10) 0.7458(3) 1.03496(18) 0.0443(6) Uani 1 1 d .
C6 C 0.63922(11) 0.6934(3) 1.09796(18) 0.0489(6) Uani 1 1 d .
H6 H 0.6069 0.6220 1.0769 0.059 Uiso 1 1 calc R
C7 C 0.66259(11) 0.7419(3) 1.18983(18) 0.0490(7) Uani 1 1 d .
H7 H 0.6462 0.7050 1.2312 0.059 Uiso 1 1 calc R
C8 C 0.63644(10) 0.6907(3) 0.93654(18) 0.0441(6) Uani 1 1 d .
C9 C 0.60269(10) 0.5345(3) 0.91541(16) 0.0440(6) Uani 1 1 d .
C10 C 0.63032(11) 0.3843(3) 0.92987(19) 0.0513(7) Uani 1 1 d .
H10 H 0.6710 0.3805 0.9516 0.062 Uiso 1 1 calc R
C11 C 0.59970(12) 0.2414(3) 0.9132(2) 0.0543(7) Uani 1 1 d .
H11 H 0.6191 0.1388 0.9230 0.065 Uiso 1 1 calc R
C12 C 0.54018(12) 0.2452(3) 0.88213(19) 0.0520(7) Uani 1 1 d .
C13 C 0.51235(11) 0.3951(3) 0.8667(2) 0.0599(8) Uani 1 1 d .
H13 H 0.4716 0.3990 0.8446 0.072 Uiso 1 1 calc R
C14 C 0.54339(11) 0.5390(3) 0.8832(2) 0.0567(7) Uani 1 1 d .
H14 H 0.5240 0.6417 0.8724 0.068 Uiso 1 1 calc R
C15 C 0.50656(15) 0.0941(4) 0.8678(3) 0.0813(11) Uani 1 1 d .
H15 H 0.4658 0.1040 0.8389 0.098 Uiso 1 1 calc R
C16 C 0.64245(11) 0.7793(3) 0.86931(18) 0.0514(7) Uani 1 1 d .
H16 H 0.6619 0.8817 0.8869 0.062 Uiso 1 1 calc R
C17 C 0.62179(11) 0.7326(3) 0.77122(19) 0.0501(7) Uani 1 1 d .
C18 C 0.60621(17) 0.8295(4) 0.6215(2) 0.0777(10) Uani 1 1 d .
H18A H 0.6067 0.9325 0.5894 0.117 Uiso 1 1 calc GR
H18B H 0.5672 0.7834 0.5954 0.117 Uiso 1 1 calc GR
H18C H 0.6330 0.7510 0.6132 0.117 Uiso 1 1 calc GR
O1 O 0.72204(10) 0.8579(3) 1.38030(14) 0.0782(7) Uani 1 1 d .
O2 O 0.52582(13) -0.0401(3) 0.8893(3) 0.1229(12) Uani 1 1 d .
O3 O 0.60669(9) 0.5987(2) 0.73856(14) 0.0696(7) Uani 1 1 d .
O4 O 0.62345(10) 0.8615(2) 0.71978(13) 0.0687(7) Uani 1 1 d .

loop_
_atom_site_aniso_label
_atom_site_aniso_U_11
_atom_site_aniso_U_22
_atom_site_aniso_U_33
_atom_site_aniso_U_23
_atom_site_aniso_U_13
_atom_site_aniso_U_12
C1 0.0642(18) 0.069(2) 0.0577(17) -0.0096(14) 0.0242(15) -0.0088(14)
C2 0.0475(14) 0.0504(15) 0.0506(14) -0.0060(12) 0.0208(12) -0.0003(11)
C3 0.0534(16) 0.0633(17) 0.0605(17) -0.0123(13) 0.0276(14) -0.0167(12)
C4 0.0496(15) 0.0627(17) 0.0556(15) -0.0102(13) 0.0281(12) -0.0127(12)
C5 0.0410(13) 0.0409(13) 0.0534(14) -0.0031(11) 0.0217(11) 0.0014(10)
C6 0.0465(13) 0.0477(14) 0.0542(15) -0.0046(12) 0.0222(12) -0.0075(11)
C7 0.0491(14) 0.0486(14) 0.0526(15) 0.0020(11) 0.0241(12) -0.0007(11)
C8 0.0405(12) 0.0427(12) 0.0511(13) -0.0031(11) 0.0206(11) 0.0009(10)
C9 0.0449(13) 0.0423(14) 0.0462(13) -0.0015(10) 0.0200(11) -0.0016(10)
C10 0.0447(14) 0.0521(15) 0.0585(16) -0.0006(12) 0.0225(12) 0.0028(11)
C11 0.0612(17) 0.0406(14) 0.0634(16) 0.0013(12) 0.0276(14) 0.0061(11)
C12 0.0545(15) 0.0451(15) 0.0555(16) 0.0000(12) 0.0215(13) -0.0038(11)
C13 0.0427(14) 0.0521(16) 0.079(2) 0.0055(14) 0.0183(14) -0.0012(11)
C14 0.0449(14) 0.0416(14) 0.0778(19) 0.0064(13) 0.0190(13) 0.0040(11)
C15 0.072(2) 0.0496(18) 0.118(3) -0.0059(19) 0.035(2) -0.0105(15)
C16 0.0546(15) 0.0480(14) 0.0558(16) -0.0050(12) 0.0268(13) -0.0055(11)
C17 0.0507(14) 0.0474(15) 0.0549(15) -0.0027(12) 0.0243(12) -0.0027(11)
C18 0.109(3) 0.079(2) 0.0475(16) -0.0035(15) 0.0341(17) -0.0082(19)
O1 0.0822(16) 0.1017(18) 0.0513(12) -0.0038(11) 0.0276(11) -0.0125(12)
O2 0.103(2) 0.0472(14) 0.222(4) 0.0011(18) 0.070(2) -0.0059(13)
O3 0.0941(16) 0.0519(12) 0.0636(13) -0.0120(10) 0.0328(12) -0.0159(10)
O4 0.0981(16) 0.0592(13) 0.0500(11) -0.0048(9) 0.0313(11) -0.0158(10)

loop_
_atom_type_symbol
_atom_type_description
_atom_type_scat_dispersion_real
_atom_type_scat_dispersion_imag
_atom_type_scat_source
C C 0.0033 0.0016 'International Tables Vol C Tables 4.2.6.8 and 6.1.1.4'
H H 0.0000 0.0000 'International Tables Vol C Tables 4.2.6.8 and 6.1.1.4'
O O 0.0106 0.0060 'International Tables Vol C Tables 4.2.6.8 and 6.1.1.4'

loop_
_geom_angle_atom_site_label_1
_geom_angle_atom_site_label_2
_geom_angle_atom_site_label_3
_geom_angle
C2 C1 H1 116.9
O1 C1 H1 116.9
O1 C1 C2 126.3(3)
C3 C2 C1 119.7(3)
C3 C2 C7 119.3(2)
C7 C2 C1 121.0(3)
C2 C3 H3 119.6
C2 C3 C4 120.9(2)
C4 C3 H3 119.6
C3 C4 H4 119.9
C3 C4 C5 120.2(3)
C5 C4 H4 119.9
C4 C5 C8 120.7(2)
C6 C5 C4 118.0(2)
C6 C5 C8 121.3(2)
C5 C6 H6 119.0
C7 C6 C5 121.9(2)
C7 C6 H6 119.0
C2 C7 H7 120.1
C6 C7 C2 119.7(2)
C6 C7 H7 120.1
C5 C8 C9 117.1(2)
C16 C8 C5 121.3(2)
C16 C8 C9 121.6(2)
C10 C9 C8 120.5(2)
C10 C9 C14 119.3(2)
C14 C9 C8 120.1(2)
C9 C10 H10 119.7
C11 C10 C9 120.6(2)
C11 C10 H10 119.7
C10 C11 H11 119.9
C10 C11 C12 120.2(2)
C12 C11 H11 119.9
C11 C12 C15 121.4(2)
C13 C12 C11 119.3(2)
C13 C12 C15 119.3(3)
C12 C13 H13 119.9
C14 C13 C12 120.3(3)
C14 C13 H13 119.9
C9 C14 H14 119.9
C13 C14 C9 120.2(2)
C13 C14 H14 119.9
C12 C15 H15 117.2
O2 C15 C12 125.5(3)
O2 C15 H15 117.2
C8 C16 H16 117.2
C8 C16 C17 125.7(2)
C17 C16 H16 117.2
O3 C17 C16 127.1(3)
O3 C17 O4 122.6(2)
O4 C17 C16 110.3(2)
H18A C18 H18B 109.5
H18A C18 H18C 109.5
H18B C18 H18C 109.5
O4 C18 H18A 109.5
O4 C18 H18B 109.5
O4 C18 H18C 109.5
C17 O4 C18 115.7(2)

loop_
_geom_bond_atom_site_label_1
_geom_bond_atom_site_label_2
_geom_bond_distance
C1 H1 0.9500
C1 C2 1.475(4)
C1 O1 1.187(4)
C2 C3 1.384(4)
C2 C7 1.391(4)
C3 H3 0.9500
C3 C4 1.387(4)
C4 H4 0.9500
C4 C5 1.398(4)
C5 C6 1.392(4)
C5 C8 1.480(4)
C6 H6 0.9500
C6 C7 1.375(4)
C7 H7 0.9500
C8 C9 1.493(3)
C8 C16 1.336(4)
C9 C10 1.382(3)
C9 C14 1.382(4)
C10 H10 0.9500
C10 C11 1.364(3)
C11 H11 0.9500
C11 C12 1.389(4)
C12 C13 1.381(3)
C12 C15 1.462(4)
C13 H13 0.9500
C13 C14 1.376(4)
C14 H14 0.9500
C15 H15 0.9500
C15 O2 1.188(4)
C16 H16 0.9500
C16 C17 1.460(4)
C17 O3 1.199(3)
C17 O4 1.334(3)
C18 H18A 0.9800
C18 H18B 0.9800
C18 H18C 0.9800
C18 O4 1.444(4)

loop_
_geom_torsion_atom_site_label_1
_geom_torsion_atom_site_label_2
_geom_torsion_atom_site_label_3
_geom_torsion_atom_site_label_4
_geom_torsion
C1 C2 C3 C4 179.8(2)
C1 C2 C7 C6 -179.4(3)
C2 C3 C4 C5 -0.3(5)
C3 C2 C7 C6 0.5(4)
C3 C4 C5 C6 0.2(4)
C3 C4 C5 C8 -178.8(2)
C4 C5 C6 C7 0.2(4)
C4 C5 C8 C9 156.5(2)
C4 C5 C8 C16 -25.3(4)
C5 C6 C7 C2 -0.6(4)
C5 C8 C9 C10 -81.7(3)
C5 C8 C9 C14 96.7(3)
C5 C8 C16 C17 177.0(2)
C6 C5 C8 C9 -22.5(3)
C6 C5 C8 C16 155.8(3)
C7 C2 C3 C4 -0.1(4)
C8 C5 C6 C7 179.2(2)
C8 C9 C10 C11 178.0(2)
C8 C9 C14 C13 -177.8(3)
C8 C16 C17 O3 -15.6(5)
C8 C16 C17 O4 166.5(3)
C9 C8 C16 C17 -4.9(4)
C9 C10 C11 C12 -0.5(4)
C10 C9 C14 C13 0.7(4)
C10 C11 C12 C13 1.1(4)
C10 C11 C12 C15 -177.2(3)
C11 C12 C13 C14 -0.9(5)
C11 C12 C15 O2 7.9(6)
C12 C13 C14 C9 0.0(5)
C13 C12 C15 O2 -170.4(4)
C14 C9 C10 C11 -0.4(4)
C15 C12 C13 C14 177.5(3)
C16 C8 C9 C10 100.0(3)
C16 C8 C9 C14 -81.6(3)
C16 C17 O4 C18 177.6(3)
O1 C1 C2 C3 -178.0(3)
O1 C1 C2 C7 1.9(5)
O3 C17 O4 C18 -0.4(4)
